data_1542316
loop_
_publ_author_name
'Liang, Jie'
'Xia, Wei'
'Sun, Junliang'
'Su, Jie'
'Dou, Maofeng'
'Zou, Ruqiang'
'Liao, Fuhui'
'Wang, Yingxia'
'Lin, Jianhua'

_publ_section_title
;
 A multi-dimensional quasi-zeolite with 12 \\times 10 \\times 7-ring
 channels demonstrates high thermal stability and good gas adsorption
 selectivity
;
_journal_issue 5
_journal_name_full 'Chem. Sci.'
_journal_page_first 3025
_journal_paper_doi 10.1039/C5SC04916D
_journal_volume 7
_journal_year 2016
_chemical_compound_source GeO2
_chemical_formula_moiety 'Ge14.27 O31 Si0.73, C6 H16 N, C6 H13 N'
_chemical_formula_sum 'C12 H32 Ge13.75 N2 O31 Si1.25'
_chemical_formula_weight 1733.62
_chemical_melting_point 1000
_chemical_name_common germanate
_chemical_name_systematic PKU-15
_space_group_crystal_system orthorhombic
_space_group_IT_number 62
_space_group_name_Hall '-P 2ac 2n'
_space_group_name_H-M_alt 'P n m a'
_symmetry_space_group_name_Hall '-P 2ac 2n'
_symmetry_space_group_name_H-M 'P n m a'
_atom_sites_solution_hydrogens geom
_audit_creation_method SHELXL-2014/7
_audit_update_record
;
2015-04-11 deposited with the CCDC.
2016-01-25 downloaded from the CCDC.
;
_cell_angle_alpha 90
_cell_angle_beta 90
_cell_angle_gamma 90
_cell_formula_units_Z 8
_cell_length_a 16.8108(5)
_cell_length_b 19.7138(7)
_cell_length_c 23.9394(9)
_cell_measurement_reflns_used 6177
_cell_measurement_temperature 100.00(10)
_cell_measurement_theta_max 28.2923
_cell_measurement_theta_min 2.9326
_cell_volume 7933.6(5)
_computing_cell_refinement
;
CrysAlisPro, Agilent Technologies,
Version 1.171.36.20 (release 27-06-2012 CrysAlis171 .NET)
(compiled Jul 11 2012,15:38:31)
;
_computing_data_collection
;
CrysAlisPro, Agilent Technologies,
Version 1.171.36.20 (release 27-06-2012 CrysAlis171 .NET)
(compiled Jul 11 2012,15:38:31)
;
_computing_data_reduction
;
CrysAlisPro, Agilent Technologies,
Version 1.171.36.20 (release 27-06-2012 CrysAlis171 .NET)
(compiled Jul 11 2012,15:38:31)
;
_computing_structure_refinement 'SHELXL-2014/7 (Sheldrick, 2014)'
_diffrn_ambient_temperature 100.00(10)
_diffrn_detector_area_resol_mean 10.3914
_diffrn_measured_fraction_theta_full 0.989
_diffrn_measured_fraction_theta_max 0.956
_diffrn_measurement_device_type 'SuperNova, Dual, Cu at zero, Atlas'
_diffrn_radiation_type MoK\a
_diffrn_radiation_wavelength 0.71073
_diffrn_reflns_av_R_equivalents 0.0431
_diffrn_reflns_av_unetI/netI 0.0579
_diffrn_reflns_Laue_measured_fraction_full 0.989
_diffrn_reflns_Laue_measured_fraction_max 0.956
_diffrn_reflns_limit_h_max 20
_diffrn_reflns_limit_h_min -17
_diffrn_reflns_limit_k_max 20
_diffrn_reflns_limit_k_min -24
_diffrn_reflns_limit_l_max 29
_diffrn_reflns_limit_l_min -15
_diffrn_reflns_number 21706
_diffrn_reflns_point_group_measured_fraction_full 0.989
_diffrn_reflns_point_group_measured_fraction_max 0.956
_diffrn_reflns_theta_full 25.000
_diffrn_reflns_theta_max 26.372
_diffrn_reflns_theta_min 2.939
_diffrn_source 'SuperNova (Mo) X-ray Source'
_exptl_absorpt_coefficient_mu 10.393
_exptl_absorpt_correction_T_max 1.00000
_exptl_absorpt_correction_T_min 0.77823
_exptl_absorpt_correction_type multi-scan
_exptl_absorpt_process_details
;
CrysAlisPro, Agilent Technologies,
Version 1.171.36.20 (release 27-06-2012 CrysAlis171 .NET)
(compiled Jul 11 2012,15:38:31)
Empirical absorption correction using spherical harmonics,
 implemented in SCALE3 ABSPACK scaling algorithm.
;
_exptl_crystal_colour colorless
_exptl_crystal_density_diffrn 2.903
_exptl_crystal_description plate
_exptl_crystal_F_000 6588
_exptl_crystal_preparation 'CO2 adsorption'
_exptl_crystal_recrystallization_method 'Hydrothermal Synthesis'
_refine_diff_density_max 3.453
_refine_diff_density_min -1.388
_refine_diff_density_rms 0.263
_refine_ls_extinction_method none
_refine_ls_goodness_of_fit_ref 1.098
_refine_ls_hydrogen_treatment constr
_refine_ls_matrix_type full
_refine_ls_number_parameters 494
_refine_ls_number_reflns 7987
_refine_ls_number_restraints 42
_refine_ls_restrained_S_all 1.104
_refine_ls_R_factor_all 0.0741
_refine_ls_R_factor_gt 0.0514
_refine_ls_shift/su_max 0.001
_refine_ls_shift/su_mean 0.000
_refine_ls_structure_factor_coef Fsqd
_refine_ls_weighting_details 'w=1/[\s^2^(Fo^2^)+(0.0480P)^2^+84.7570P] where P=(Fo^2^+2Fc^2^)/3'
_refine_ls_weighting_scheme calc
_refine_ls_wR_factor_gt 0.1222
_refine_ls_wR_factor_ref 0.1346
_reflns_Friedel_coverage 0.000
_reflns_number_gt 6038
_reflns_number_total 7987
_reflns_threshold_expression 'I > 2\s(I)'
_cod_data_source_file c5sc04916d2.cif
_cod_data_source_block 7
_cod_depositor_comments 'Adding full bibliography for 1542316.cif.'
_cod_database_code 1542316
_shelx_shelxl_version_number 2014/7
_shelx_space_group_comment
;
The symmetry employed for this shelxl refinement is uniquely defined
by the following loop, which should always be used as a source of
symmetry information in preference to the above space-group names.
They are only intended as comments.
;

loop_
_space_group_symop_operation_xyz
'x, y, z'
'-x+1/2, -y, z+1/2'
'-x, y+1/2, -z'
'x+1/2, -y+1/2, -z+1/2'
'-x, -y, -z'
'x-1/2, y, -z-1/2'
'x, -y-1/2, z'
'-x-1/2, y-1/2, z-1/2'

loop_
_atom_site_label
_atom_site_type_symbol
_atom_site_fract_x
_atom_site_fract_y
_atom_site_fract_z
_atom_site_U_iso_or_equiv
_atom_site_adp_type
_atom_site_occupancy
_atom_site_site_symmetry_order
_atom_site_calc_flag
_atom_site_refinement_flags_posn
_atom_site_refinement_flags_adp
_atom_site_refinement_flags_occupancy
Ge1 Ge 0.51802(5) 0.06230(4) 0.26921(4) 0.0080(2) Uani 1 1 d . . .
Ge2 Ge 0.51718(5) -0.07037(4) 0.21911(4) 0.0078(2) Uani 1 1 d . . .
Ge3 Ge 0.44325(5) 0.05984(4) 0.12795(4) 0.0098(2) Uani 1 1 d . . .
Ge4 Ge 0.34374(5) 0.06674(4) 0.01432(4) 0.0101(2) Uani 1 1 d . . .
Ge5 Ge 0.65860(5) 0.06946(5) 0.50183(4) 0.0133(2) Uani 1 1 d . . .
Ge6 Ge 0.57716(5) 0.03390(4) 0.39204(4) 0.0080(3) Uani 0.982(7) 1 d . . P
Si6 Si 0.57716(5) 0.03390(4) 0.39204(4) 0.0080(3) Uani 0.018(7) 1 d . . P
Ge7 Ge 0.55561(5) 0.16652(5) 0.18006(4) 0.0089(4) Uani 0.879(8) 1 d . . P
Si7 Si 0.55561(5) 0.16652(5) 0.18006(4) 0.0089(4) Uani 0.121(8) 1 d . . P
Ge8 Ge 0.53811(5) -0.16625(5) 0.31839(4) 0.0082(4) Uani 0.887(8) 1 d . . P
Si8 Si 0.53811(5) -0.16625(5) 0.31839(4) 0.0082(4) Uani 0.113(8) 1 d . . P
Ge9 Ge 0.74729(5) -0.06831(5) 0.49711(4) 0.0108(2) Uani 1 1 d . . .
Ge10 Ge 0.57011(6) 0.06452(5) 0.61424(5) 0.0119(4) Uani 0.845(7) 1 d . . P
Si10 Si 0.57011(6) 0.06452(5) 0.61424(5) 0.0119(4) Uani 0.155(7) 1 d . . P
Ge11 Ge 0.33613(5) -0.04241(4) 0.19637(4) 0.0080(3) Uani 0.973(7) 1 d . . P
Si11 Si 0.33613(5) -0.04241(4) 0.19637(4) 0.0080(3) Uani 0.027(7) 1 d . . P
Ge12 Ge 0.70260(5) 0.09643(5) 0.11913(4) 0.0087(4) Uani 0.910(8) 1 d . . P
Si12 Si 0.70260(5) 0.09643(5) 0.11913(4) 0.0087(4) Uani 0.090(8) 1 d . . P
Ge13 Ge 0.58798(5) -0.03392(4) 0.10355(4) 0.0081(2) Uani 1 1 d . . .
Ge14 Ge 0.33930(5) 0.04402(5) 0.30434(4) 0.0074(3) Uani 0.894(7) 1 d . . P
Si14 Si 0.33930(5) 0.04402(5) 0.30434(4) 0.0074(3) Uani 0.106(7) 1 d . . P
Ge15 Ge 0.69186(5) -0.09207(5) 0.37585(4) 0.0077(3) Uani 0.899(8) 1 d . . P
Si15 Si 0.69186(5) -0.09207(5) 0.37585(4) 0.0077(3) Uani 0.101(8) 1 d . . P
O1 O 0.5949(3) 0.0884(3) 0.4484(3) 0.0127(13) Uani 1 1 d . . .
O2 O 0.7609(3) -0.1209(3) 0.5539(3) 0.0122(13) Uani 1 1 d . . .
O3 O 0.6170(3) -0.1478(3) 0.3622(3) 0.0124(13) Uani 1 1 d . . .
O4 O 0.7274(3) -0.1194(3) 0.4401(2) 0.0103(12) Uani 1 1 d . . .
O5 O 0.6671(3) -0.0075(3) 0.3805(2) 0.0084(12) Uani 1 1 d . . .
O6 O 0.6102(3) -0.0876(3) 0.0484(2) 0.0127(8) Uani 1 1 d . . .
O7 O 0.2924(3) -0.0046(3) 0.2552(3) 0.0172(14) Uani 1 1 d . . .
O8 O 0.4668(3) 0.1422(3) 0.1524(3) 0.0127(8) Uani 1 1 d . . .
O9 O 0.3935(3) 0.1012(3) 0.0684(3) 0.0108(13) Uani 1 1 d . . .
O10 O 0.6739(3) 0.0128(3) 0.1176(3) 0.0103(13) Uani 1 1 d . . .
O11 O 0.7660(3) -0.1008(3) 0.3276(3) 0.0123(13) Uani 1 1 d . . .
O12 O 0.5465(4) 0.0862(3) 0.3403(3) 0.0127(8) Uani 1 1 d . . .
O13 O 0.6656(3) -0.0175(3) 0.5108(2) 0.0089(12) Uani 1 1 d . . .
O14 O 0.4164(3) 0.0878(3) 0.2751(3) 0.0124(13) Uani 1 1 d . . .
O15 O 0.6206(3) 0.1050(3) 0.5614(3) 0.0124(13) Uani 1 1 d . . .
O16 O 0.4154(3) -0.0931(3) 0.2142(3) 0.0121(13) Uani 1 1 d . . .
O17 O 0.2754(3) 0.1045(3) 0.3306(3) 0.0133(13) Uani 1 1 d . . .
O18 O 0.5715(4) -0.0893(3) 0.1572(3) 0.0144(13) Uani 1 1 d . . .
O19 O 0.4895(3) 0.0267(3) 0.5840(2) 0.0095(12) Uani 1 1 d . . .
O20 O 0.5205(6) -0.2500 0.3301(4) 0.022(2) Uani 1 2 d S T P
O21 O 0.6348(3) 0.0078(3) 0.6406(3) 0.0165(14) Uani 1 1 d . . .
O22 O 0.3545(3) 0.0166(3) 0.1456(3) 0.0133(13) Uani 1 1 d . . .
O23 O 0.8319(3) -0.0216(3) 0.4844(2) 0.0084(12) Uani 1 1 d . . .
O24 O 0.5432(4) -0.0252(3) 0.2801(3) 0.0164(14) Uani 1 1 d . . .
O25 O 0.5790(3) 0.1260(3) 0.2408(3) 0.0189(15) Uani 1 1 d . . .
O26 O 0.4983(3) 0.0224(3) 0.1933(3) 0.0127(13) Uani 1 1 d . . .
O27 O 0.5114(3) 0.0183(3) 0.0836(3) 0.0119(13) Uani 1 1 d . . .
O28 O 0.6301(3) 0.1551(3) 0.1309(3) 0.0127(13) Uani 1 1 d . . .
O29 O 0.5518(3) -0.1501(3) 0.2494(3) 0.0168(14) Uani 1 1 d . . .
O30 O 0.5522(5) 0.2500 0.1962(4) 0.022(2) Uani 1 2 d S T P
O31 O 0.2492(3) 0.1047(3) 0.0122(3) 0.0175(15) Uani 1 1 d . . .
O32 O 0.5487(3) 0.1310(3) 0.6570(3) 0.0142(13) Uani 1 1 d . . .
N1 N 0.4609(8) 0.2500 0.4780(7) 0.051(4) Uani 1 2 d DS T P
C11 C 0.4952(13) 0.2500 0.4190(7) 0.081(7) Uiso 1 2 d DS . P
H11A H 0.5279 0.2900 0.4132 0.097 Uiso 0.5 1 calc R U P
H11B H 0.5279 0.2100 0.4132 0.097 Uiso 0.5 1 calc R U P
C12 C 0.5313(12) 0.2500 0.5182(9) 0.081(8) Uiso 1 2 d DS . P
H12A H 0.5764 0.2705 0.5003 0.121 Uiso 0.5 1 calc R U P
H12B H 0.5440 0.2042 0.5284 0.121 Uiso 0.5 1 calc R U P
H12C H 0.5177 0.2753 0.5511 0.121 Uiso 0.5 1 calc R U P
C13 C 0.4138(11) 0.1867(5) 0.4866(11) 0.162(12) Uiso 1 1 d D . .
H13A H 0.3599 0.1983 0.4956 0.243 Uiso 1 1 calc R U .
H13B H 0.4367 0.1610 0.5166 0.243 Uiso 1 1 calc R U .
H13C H 0.4147 0.1601 0.4530 0.243 Uiso 1 1 calc R U .
C14 C 0.4251(16) 0.2500 0.3788(13) 0.162(17) Uiso 1 2 d DS . P
H14A H 0.3925 0.2899 0.3850 0.195 Uiso 0.5 1 calc R U P
H14B H 0.3925 0.2101 0.3850 0.195 Uiso 0.5 1 calc R U P
C15 C 0.458(2) 0.2500 0.3188(10) 0.140(14) Uiso 1 2 d DS . P
H15A H 0.4898 0.2897 0.3131 0.211 Uiso 0.5 1 calc R U P
H15B H 0.4142 0.2502 0.2928 0.211 Uiso 1 2 calc R U P
H15C H 0.4895 0.2102 0.3130 0.211 Uiso 0.5 1 calc R U P
N2 N 0.5375(10) 0.2500 -0.0228(7) 0.055(4) Uani 1 2 d DS T P
C21 C 0.5033(18) 0.2500 -0.0830(10) 0.22(2) Uiso 1 2 d DS . P
H21A H 0.4712 0.2901 -0.0897 0.263 Uiso 0.5 1 calc R U P
H21B H 0.4712 0.2099 -0.0897 0.263 Uiso 0.5 1 calc R U P
C22 C 0.471(2) 0.2500 0.0196(14) 0.25(3) Uiso 1 2 d DS . P
H22A H 0.4931 0.2556 0.0563 0.372 Uiso 0.5 1 calc R U P
H22B H 0.4430 0.2077 0.0177 0.372 Uiso 0.5 1 calc R U P
H22C H 0.4353 0.2867 0.0117 0.372 Uiso 0.5 1 calc R U P
C23 C 0.5843(14) 0.1862(5) -0.0170(13) 0.203(16) Uiso 1 1 d D . .
H23A H 0.5811 0.1607 -0.0511 0.304 Uiso 1 1 calc R U .
H23B H 0.5631 0.1597 0.0132 0.304 Uiso 1 1 calc R U .
H23C H 0.6389 0.1971 -0.0093 0.304 Uiso 1 1 calc R U .
C24 C 0.580(2) 0.2500 -0.1207(12) 0.27(3) Uiso 1 2 d DS . P
H24A H 0.6123 0.2899 -0.1128 0.329 Uiso 0.5 1 calc R U P
H24B H 0.6123 0.2101 -0.1128 0.329 Uiso 0.5 1 calc R U P
C25 C 0.555(4) 0.2500 -0.1817(12) 0.51(8) Uiso 1 2 d DS . P
H25A H 0.5864 0.2826 -0.2019 0.765 Uiso 0.5 1 calc R U P
H25B H 0.5000 0.2617 -0.1843 0.765 Uiso 0.5 1 calc R U P
H25C H 0.5636 0.2057 -0.1973 0.765 Uiso 0.5 1 calc R U P
N3 N 0.2611(8) 0.2500 0.1689(7) 0.065(5) Uani 1 2 d DS T P
C31 C 0.3131(16) 0.2500 0.1175(9) 0.195(9) Uiso 1 2 d DS . P
H31A H 0.3470 0.2102 0.1178 0.234 Uiso 0.5 1 calc R U P
H31B H 0.3470 0.2898 0.1178 0.234 Uiso 0.5 1 calc R U P
C32 C 0.3156(19) 0.2500 0.2206(11) 0.195(9) Uiso 1 2 d DS . P
H32A H 0.2836 0.2490 0.2538 0.292 Uiso 1 2 calc R U P
H32B H 0.3477 0.2902 0.2206 0.292 Uiso 0.5 1 calc R U P
H32C H 0.3493 0.2107 0.2197 0.292 Uiso 0.5 1 calc R U P
C33 C 0.2113(13) 0.1863(5) 0.1702(13) 0.195(9) Uiso 1 1 d D . .
H33A H 0.1700 0.1911 0.1976 0.292 Uiso 1 1 calc R U .
H33B H 0.2444 0.1483 0.1798 0.292 Uiso 1 1 calc R U .
H33C H 0.1880 0.1790 0.1341 0.292 Uiso 1 1 calc R U .
C34 C 0.263(2) 0.2500 0.0644(10) 0.195(9) Uiso 1 2 d DS . P
H34A H 0.2291 0.2899 0.0633 0.234 Uiso 0.5 1 calc R U P
H34B H 0.2291 0.2101 0.0633 0.234 Uiso 0.5 1 calc R U P
C35 C 0.322(3) 0.2500 0.0132(11) 0.195(9) Uiso 1 2 d DS . P
N4 N 0.7467(10) 0.2500 0.6848(11) 0.098(9) Uani 1 2 d DS T P
C41 C 0.698(3) 0.2500 0.6313(15) 0.320(17) Uiso 1 2 d DS . P
H41A H 0.6647 0.2900 0.6292 0.384 Uiso 0.5 1 calc R U P
H41B H 0.6647 0.2100 0.6292 0.384 Uiso 0.5 1 calc R U P
C42 C 0.687(3) 0.2500 0.7339(17) 0.320(17) Uiso 1 2 d DS . P
H42A H 0.7151 0.2496 0.7687 0.480 Uiso 1 2 calc R U P
H42B H 0.6535 0.2104 0.7316 0.480 Uiso 0.5 1 calc R U P
H42C H 0.6541 0.2899 0.7319 0.480 Uiso 0.5 1 calc R U P
C43 C 0.7952(16) 0.1865(5) 0.6880(19) 0.320(17) Uiso 1 1 d D . .
H43A H 0.8498 0.1980 0.6950 0.480 Uiso 1 1 calc R U .
H43B H 0.7913 0.1623 0.6533 0.480 Uiso 1 1 calc R U .
H43C H 0.7757 0.1585 0.7178 0.480 Uiso 1 1 calc R U .
C44 C 0.760(3) 0.2500 0.584(3) 0.320(17) Uiso 1 2 d DS . P
H44A H 0.7937 0.2101 0.5871 0.384 Uiso 0.5 1 calc R U P
H44B H 0.7937 0.2899 0.5871 0.384 Uiso 0.5 1 calc R U P
C45 C 0.715(4) 0.2500 0.5280(19) 0.320(17) Uiso 1 2 d DS . P

loop_
_atom_site_aniso_label
_atom_site_aniso_U_11
_atom_site_aniso_U_22
_atom_site_aniso_U_33
_atom_site_aniso_U_23
_atom_site_aniso_U_13
_atom_site_aniso_U_12
Ge1 0.0041(4) 0.0106(4) 0.0094(5) 0.0053(4) 0.0000(3) -0.0008(3)
Ge2 0.0045(4) 0.0101(4) 0.0087(5) 0.0050(4) -0.0001(3) 0.0003(3)
Ge3 0.0085(4) 0.0119(5) 0.0091(5) -0.0012(4) 0.0015(4) -0.0013(4)
Ge4 0.0102(4) 0.0117(5) 0.0084(5) -0.0008(4) -0.0003(4) -0.0010(4)
Ge5 0.0119(4) 0.0153(5) 0.0128(5) -0.0027(4) -0.0007(4) 0.0018(4)
Ge6 0.0096(5) 0.0088(5) 0.0055(5) -0.0009(3) 0.0007(3) 0.0005(4)
Si6 0.0096(5) 0.0088(5) 0.0055(5) -0.0009(3) 0.0007(3) 0.0005(4)
Ge7 0.0135(6) 0.0076(6) 0.0055(6) 0.0000(4) -0.0006(4) -0.0002(4)
Si7 0.0135(6) 0.0076(6) 0.0055(6) 0.0000(4) -0.0006(4) -0.0002(4)
Ge8 0.0131(5) 0.0071(5) 0.0044(5) 0.0004(4) 0.0019(4) 0.0000(4)
Si8 0.0131(5) 0.0071(5) 0.0044(5) 0.0004(4) 0.0019(4) 0.0000(4)
Ge9 0.0112(4) 0.0126(5) 0.0085(5) -0.0003(4) 0.0012(4) -0.0001(4)
Ge10 0.0095(6) 0.0124(6) 0.0140(6) -0.0037(4) -0.0046(4) 0.0024(4)
Si10 0.0095(6) 0.0124(6) 0.0140(6) -0.0037(4) -0.0046(4) 0.0024(4)
Ge11 0.0061(5) 0.0127(5) 0.0051(5) 0.0016(4) -0.0014(3) -0.0008(4)
Si11 0.0061(5) 0.0127(5) 0.0051(5) 0.0016(4) -0.0014(3) -0.0008(4)
Ge12 0.0079(5) 0.0120(6) 0.0061(5) -0.0019(4) -0.0018(4) 0.0024(4)
Si12 0.0079(5) 0.0120(6) 0.0061(5) -0.0019(4) -0.0018(4) 0.0024(4)
Ge13 0.0112(4) 0.0089(4) 0.0044(5) -0.0005(3) -0.0005(3) 0.0007(4)
Ge14 0.0058(5) 0.0119(6) 0.0044(5) 0.0004(4) 0.0010(4) 0.0005(4)
Si14 0.0058(5) 0.0119(6) 0.0044(5) 0.0004(4) 0.0010(4) 0.0005(4)
Ge15 0.0069(5) 0.0103(6) 0.0059(5) -0.0023(4) 0.0022(4) -0.0012(4)
Si15 0.0069(5) 0.0103(6) 0.0059(5) -0.0023(4) 0.0022(4) -0.0012(4)
O1 0.018(3) 0.013(3) 0.007(3) -0.008(2) -0.002(3) 0.004(3)
O2 0.011(3) 0.017(3) 0.008(3) -0.003(2) -0.001(2) -0.001(3)
O3 0.010(3) 0.013(3) 0.015(3) -0.002(3) -0.003(3) -0.004(2)
O4 0.008(3) 0.016(3) 0.007(3) 0.001(2) 0.001(2) 0.000(2)
O5 0.012(3) 0.009(3) 0.004(3) -0.002(2) 0.000(2) 0.001(2)
O6 0.0238(19) 0.0115(17) 0.0026(18) -0.0005(14) -0.0009(15) 0.0031(15)
O7 0.010(3) 0.032(4) 0.010(3) -0.011(3) 0.004(3) -0.003(3)
O8 0.0238(19) 0.0115(17) 0.0026(18) -0.0005(14) -0.0009(15) 0.0031(15)
O9 0.013(3) 0.012(3) 0.008(3) 0.008(2) -0.006(2) -0.003(2)
O10 0.008(3) 0.013(3) 0.010(3) 0.001(2) 0.001(2) -0.001(2)
O11 0.012(3) 0.012(3) 0.012(3) -0.001(3) 0.010(3) 0.000(2)
O12 0.0238(19) 0.0115(17) 0.0026(18) -0.0005(14) -0.0009(15) 0.0031(15)
O13 0.008(3) 0.011(3) 0.007(3) 0.003(2) 0.002(2) 0.003(2)
O14 0.007(3) 0.017(3) 0.013(3) 0.005(3) 0.005(2) 0.003(2)
O15 0.014(3) 0.012(3) 0.011(3) -0.003(2) 0.001(3) 0.002(3)
O16 0.006(3) 0.014(3) 0.017(4) 0.007(3) -0.001(2) 0.001(2)
O17 0.012(3) 0.015(3) 0.013(3) 0.001(3) 0.007(3) 0.000(3)
O18 0.024(3) 0.015(3) 0.004(3) 0.000(2) 0.002(3) 0.000(3)
O19 0.011(3) 0.014(3) 0.003(3) 0.000(2) 0.000(2) -0.003(2)
O20 0.039(6) 0.009(4) 0.018(6) 0.000 -0.010(5) 0.000
O21 0.017(3) 0.023(3) 0.010(3) 0.008(3) 0.002(3) 0.009(3)
O22 0.015(3) 0.018(3) 0.007(3) 0.006(3) -0.004(2) -0.006(3)
O23 0.011(3) 0.009(3) 0.005(3) 0.003(2) 0.000(2) 0.001(2)
O24 0.022(3) 0.019(3) 0.007(3) -0.002(3) -0.004(3) 0.000(3)
O25 0.018(3) 0.029(4) 0.010(4) 0.005(3) -0.001(3) -0.018(3)
O26 0.015(3) 0.017(3) 0.006(3) 0.005(2) 0.000(2) -0.002(3)
O27 0.010(3) 0.019(3) 0.007(3) 0.002(3) -0.002(2) 0.005(3)
O28 0.010(3) 0.016(3) 0.012(3) -0.003(3) 0.001(3) 0.004(3)
O29 0.018(3) 0.022(3) 0.011(3) 0.007(3) 0.010(3) 0.014(3)
O30 0.028(5) 0.013(5) 0.025(6) 0.000 0.013(4) 0.000
O31 0.015(3) 0.011(3) 0.027(4) -0.002(3) -0.007(3) 0.000(3)
O32 0.011(3) 0.019(3) 0.012(3) -0.005(3) 0.007(2) -0.005(3)
N1 0.051(9) 0.047(9) 0.056(12) 0.000 0.025(8) 0.000
N2 0.077(11) 0.040(9) 0.048(11) 0.000 -0.010(9) 0.000
N3 0.029(8) 0.115(15) 0.052(13) 0.000 -0.008(8) 0.000
N4 0.038(10) 0.105(17) 0.15(3) 0.000 -0.051(13) 0.000

loop_
_atom_type_symbol
_atom_type_description
_atom_type_scat_dispersion_real
_atom_type_scat_dispersion_imag
_atom_type_scat_source
C C 0.0033 0.0016 'International Tables Vol C Tables 4.2.6.8 and 6.1.1.4'
H H 0.0000 0.0000 'International Tables Vol C Tables 4.2.6.8 and 6.1.1.4'
N N 0.0061 0.0033 'International Tables Vol C Tables 4.2.6.8 and 6.1.1.4'
O O 0.0106 0.0060 'International Tables Vol C Tables 4.2.6.8 and 6.1.1.4'
Si Si 0.0817 0.0704 'International Tables Vol C Tables 4.2.6.8 and 6.1.1.4'
Ge Ge 0.1547 1.8001 'International Tables Vol C Tables 4.2.6.8 and 6.1.1.4'

loop_
_geom_angle_atom_site_label_1
_geom_angle_atom_site_label_2
_geom_angle_atom_site_label_3
_geom_angle
_geom_angle_site_symmetry_1
_geom_angle_site_symmetry_3
O25 Ge1 O14 112.8(3) . .
O25 Ge1 O24 127.2(3) . .
O14 Ge1 O24 119.0(3) . .
O25 Ge1 O12 91.3(3) . .
O14 Ge1 O12 96.0(3) . .
O24 Ge1 O12 92.9(3) . .
O25 Ge1 O26 91.5(3) . .
O14 Ge1 O26 91.4(3) . .
O24 Ge1 O26 78.1(3) . .
O12 Ge1 O26 170.4(2) . .
O25 Ge1 Ge2 119.4(2) . .
O14 Ge1 Ge2 106.5(2) . .
O24 Ge1 Ge2 35.7(2) . .
O12 Ge1 Ge2 128.53(18) . .
O26 Ge1 Ge2 42.78(17) . .
O24 Ge2 O16 114.9(3) . .
O24 Ge2 O18 131.8(3) . .
O16 Ge2 O18 112.8(3) . .
O24 Ge2 O29 91.5(3) . .
O16 Ge2 O29 96.6(3) . .
O18 Ge2 O29 89.2(3) . .
O24 Ge2 O26 80.2(3) . .
O16 Ge2 O26 93.4(2) . .
O18 Ge2 O26 90.9(3) . .
O29 Ge2 O26 169.0(3) . .
O24 Ge2 Ge1 36.5(2) . .
O16 Ge2 Ge1 105.20(19) . .
O18 Ge2 Ge1 122.35(19) . .
O29 Ge2 Ge1 128.0(2) . .
O26 Ge2 Ge1 44.15(18) . .
O27 Ge3 O22 117.9(3) . .
O27 Ge3 O8 118.6(3) . .
O22 Ge3 O8 123.5(3) . .
O27 Ge3 O9 92.0(3) . .
O22 Ge3 O9 90.9(3) . .
O8 Ge3 O9 87.2(3) . .
O27 Ge3 O26 90.0(3) . .
O22 Ge3 O26 91.5(3) . .
O8 Ge3 O26 88.6(3) . .
O9 Ge3 O26 175.8(3) . .
O9 Ge4 O6 110.3(3) . 5_655
O9 Ge4 O23 116.3(3) . 6_556
O6 Ge4 O23 107.5(3) 5_655 6_556
O9 Ge4 O31 107.4(3) . .
O6 Ge4 O31 106.1(3) 5_655 .
O23 Ge4 O31 108.8(3) 6_556 .
O31 Ge5 O1 108.8(3) 6_656 .
O31 Ge5 O15 109.2(3) 6_656 .
O1 Ge5 O15 107.5(3) . .
O31 Ge5 O13 111.5(3) 6_656 .
O1 Ge5 O13 110.6(3) . .
O15 Ge5 O13 109.1(3) . .
O12 Ge6 O19 117.7(3) . 5_656
O12 Ge6 O5 115.7(3) . .
O19 Ge6 O5 106.9(3) 5_656 .
O12 Ge6 O1 104.0(3) . .
O19 Ge6 O1 106.1(3) 5_656 .
O5 Ge6 O1 105.2(3) . .
O30 Ge7 O8 109.5(4) . .
O30 Ge7 O25 105.6(4) . .
O8 Ge7 O25 113.7(3) . .
O30 Ge7 O28 107.8(4) . .
O8 Ge7 O28 109.4(3) . .
O25 Ge7 O28 110.6(3) . .
O29 Ge8 O20 111.4(4) . .
O29 Ge8 O32 111.8(3) . 5_656
O20 Ge8 O32 100.9(4) . 5_656
O29 Ge8 O3 116.5(3) . .
O20 Ge8 O3 103.8(4) . .
O32 Ge8 O3 111.0(3) 5_656 .
O23 Ge9 O2 110.6(3) . .
O23 Ge9 O4 109.4(3) . .
O2 Ge9 O4 107.3(3) . .
O23 Ge9 O13 112.3(3) . .
O2 Ge9 O13 107.7(3) . .
O4 Ge9 O13 109.4(3) . .
O21 Ge10 O32 115.0(3) . .
O21 Ge10 O19 112.5(3) . .
O32 Ge10 O19 115.0(3) . .
O21 Ge10 O15 105.4(3) . .
O32 Ge10 O15 100.9(3) . .
O19 Ge10 O15 106.5(3) . .
O22 Ge11 O16 115.6(3) . .
O22 Ge11 O11 109.7(3) . 6_556
O16 Ge11 O11 102.8(3) . 6_556
O22 Ge11 O7 110.9(3) . .
O16 Ge11 O7 111.8(3) . .
O11 Ge11 O7 105.1(3) 6_556 .
O28 Ge12 O10 117.0(3) . .
O28 Ge12 O17 109.3(3) . 6_656
O10 Ge12 O17 107.7(3) . 6_656
O28 Ge12 O2 102.2(3) . 2_654
O10 Ge12 O2 110.1(3) . 2_654
O17 Ge12 O2 110.5(3) 6_656 2_654
O18 Ge13 O27 118.1(3) . .
O18 Ge13 O6 102.5(3) . .
O27 Ge13 O6 108.4(3) . .
O18 Ge13 O10 109.1(3) . .
O27 Ge13 O10 111.0(3) . .
O6 Ge13 O10 106.9(3) . .
O14 Ge14 O7 110.6(3) . .
O14 Ge14 O21 114.9(3) . 5_656
O7 Ge14 O21 108.0(3) . 5_656
O14 Ge14 O17 105.9(3) . .
O7 Ge14 O17 110.6(3) . .
O21 Ge14 O17 106.8(3) 5_656 .
O3 Ge15 O11 110.1(3) . .
O3 Ge15 O5 117.3(3) . .
O11 Ge15 O5 108.5(3) . .
O3 Ge15 O4 103.0(3) . .
O11 Ge15 O4 108.5(3) . .
O5 Ge15 O4 109.0(3) . .
Ge5 O1 Ge6 123.4(3) . .
Ge9 O2 Si12 125.9(3) . 2_655
Ge9 O2 Ge12 125.9(3) . 2_655
Si12 O2 Ge12 0.0 2_655 2_655
Ge15 O3 Ge8 145.0(4) . .
Ge9 O4 Ge15 125.8(3) . .
Ge15 O5 Ge6 132.4(3) . .
Ge13 O6 Ge4 127.5(3) . 5_655
Ge14 O7 Ge11 126.7(3) . .
Ge7 O8 Ge3 125.7(3) . .
Ge4 O9 Ge3 129.9(3) . .
Ge12 O10 Ge13 138.0(3) . .
Ge15 O11 Si11 130.5(3) . 6_656
Ge15 O11 Ge11 130.5(3) . 6_656
Si11 O11 Ge11 0.0 6_656 6_656
Ge6 O12 Ge1 127.1(3) . .
Ge9 O13 Ge5 127.1(3) . .
Ge14 O14 Ge1 128.1(3) . .
Ge5 O15 Ge10 127.3(3) . .
Ge11 O16 Ge2 128.1(3) . .
Si12 O17 Ge12 0.0 6_556 6_556
Si12 O17 Ge14 129.3(3) 6_556 .
Ge12 O17 Ge14 129.3(3) 6_556 .
Ge13 O18 Ge2 125.1(3) . .
Ge10 O19 Si6 132.3(4) . 5_656
Ge10 O19 Ge6 132.3(4) . 5_656
Si6 O19 Ge6 0.0 5_656 5_656
Ge8 O20 Si8 152.3 . 7
Ge8 O20 Ge8 152.3(7) . 7
Si8 O20 Ge8 0.0 7 7
Ge10 O21 Si14 147.6(4) . 5_656
Ge10 O21 Ge14 147.6(4) . 5_656
Si14 O21 Ge14 0.0 5_656 5_656
Ge11 O22 Ge3 130.5(3) . .
Ge9 O23 Ge4 128.4(3) . 6_656
Ge2 O24 Ge1 107.8(3) . .
Ge7 O25 Ge1 122.0(3) . .
Ge2 O26 Ge3 132.8(3) . .
Ge2 O26 Ge1 93.1(3) . .
Ge3 O26 Ge1 130.8(3) . .
Ge13 O27 Ge3 126.7(4) . .
Ge12 O28 Ge7 135.8(4) . .
Ge8 O29 Ge2 120.3(3) . .
Si7 O30 Ge7 0.0 7_565 7_565
Si7 O30 Ge7 153.3 7_565 .
Ge7 O30 Ge7 153.3(7) 7_565 .
Ge5 O31 Ge4 129.7(4) 6_556 .
Ge10 O32 Si8 134.2(4) . 5_656
Ge10 O32 Ge8 134.2(4) . 5_656
Si8 O32 Ge8 0.0 5_656 5_656
C13 N1 C13 113.6(15) . 7_565
C13 N1 C12 108.9(10) . .
C13 N1 C12 108.9(10) 7_565 .
C13 N1 C11 109.2(10) . .
C13 N1 C11 109.2(10) 7_565 .
C12 N1 C11 106.8(12) . .
C14 C11 N1 106.9(18) . .
C11 C14 C15 108.3(17) . .
C23 N2 C23 115.1(16) 7_565 .
C23 N2 C22 109.1(10) 7_565 .
C23 N2 C22 109.1(10) . .
C23 N2 C21 106.4(10) 7_565 .
C23 N2 C21 106.4(10) . .
C22 N2 C21 110.5(15) . .
N2 C21 C24 103.1(16) . .
C25 C24 C21 108.7(19) . .
C33 N3 C33 112.6(15) . 7_565
C33 N3 C31 109.7(10) . .
C33 N3 C31 109.7(10) 7_565 .
C33 N3 C32 108.2(10) . .
C33 N3 C32 108.2(10) 7_565 .
C31 N3 C32 108.2(14) . .
N3 C31 C34 111.0(17) . .
C31 C34 C35 107.5(17) . .
C43 N4 C43 113.5(17) 7_565 .
C43 N4 C41 109.7(12) 7_565 .
C43 N4 C41 109.7(12) . .
C43 N4 C42 108.4(12) 7_565 .
C43 N4 C42 108.4(12) . .
C41 N4 C42 106.9(16) . .
N4 C41 C44 105(4) . .
C41 C44 C45 107.6(19) . .

loop_
_geom_bond_atom_site_label_1
_geom_bond_atom_site_label_2
_geom_bond_distance
_geom_bond_site_symmetry_2
Ge1 O25 1.758(6) .
Ge1 O14 1.786(5) .
Ge1 O24 1.796(6) .
Ge1 O12 1.831(6) .
Ge1 O26 2.007(6) .
Ge1 Ge2 2.8772(13) .
Ge2 O24 1.765(6) .
Ge2 O16 1.773(5) .
Ge2 O18 1.781(6) .
Ge2 O29 1.827(6) .
Ge2 O26 1.957(6) .
Ge3 O27 1.764(6) .
Ge3 O22 1.768(6) .
Ge3 O8 1.770(6) .
Ge3 O9 1.842(6) .
Ge3 O26 1.962(6) .
Ge4 O9 1.685(6) .
Ge4 O6 1.739(6) 5_655
Ge4 O23 1.754(5) 6_556
Ge4 O31 1.757(6) .
Ge5 O31 1.708(6) 6_656
Ge5 O1 1.709(6) .
Ge5 O15 1.713(6) .
Ge5 O13 1.732(5) .
Ge6 O12 1.691(6) .
Ge6 O19 1.736(5) 5_656
Ge6 O5 1.740(5) .
Ge6 O1 1.750(6) .
Ge7 O30 1.691(3) .
Ge7 O8 1.702(6) .
Ge7 O25 1.706(6) .
Ge7 O28 1.733(6) .
Ge8 O29 1.697(6) .
Ge8 O20 1.701(3) .
Ge8 O32 1.720(6) 5_656
Ge8 O3 1.728(6) .
Ge9 O23 1.721(5) .
Ge9 O2 1.724(6) .
Ge9 O4 1.729(6) .
Ge9 O13 1.730(5) .
Ge10 O21 1.682(6) .
Ge10 O32 1.702(6) .
Ge10 O19 1.707(5) .
Ge10 O15 1.720(6) .
Ge11 O22 1.712(6) .
Ge11 O16 1.720(5) .
Ge11 O11 1.744(6) 6_556
Ge11 O7 1.756(6) .
Ge12 O28 1.704(5) .
Ge12 O10 1.719(6) .
Ge12 O17 1.723(6) 6_656
Ge12 O2 1.746(6) 2_654
Ge13 O18 1.708(6) .
Ge13 O27 1.717(5) .
Ge13 O6 1.733(6) .
Ge13 O10 1.745(5) .
Ge14 O14 1.707(6) .
Ge14 O7 1.709(6) .
Ge14 O21 1.724(6) 5_656
Ge14 O17 1.724(6) .
Ge15 O3 1.703(5) .
Ge15 O11 1.709(6) .
Ge15 O5 1.722(5) .
Ge15 O4 1.735(6) .
O2 Si12 1.746(6) 2_655
O2 Ge12 1.746(6) 2_655
O6 Ge4 1.739(6) 5_655
O11 Si11 1.744(6) 6_656
O11 Ge11 1.744(6) 6_656
O17 Si12 1.724(6) 6_556
O17 Ge12 1.724(6) 6_556
O19 Si6 1.736(5) 5_656
O19 Ge6 1.736(5) 5_656
O20 Si8 1.701(3) 7
O20 Ge8 1.701(3) 7
O21 Si14 1.724(6) 5_656
O21 Ge14 1.724(6) 5_656
O23 Ge4 1.754(5) 6_656
O30 Si7 1.691(3) 7_565
O30 Ge7 1.691(3) 7_565
O31 Ge5 1.708(6) 6_556
O32 Si8 1.719(6) 5_656
O32 Ge8 1.719(6) 5_656
N1 C13 1.491(11) .
N1 C13 1.491(11) 7_565
N1 C12 1.525(15) .
N1 C11 1.525(15) .
C11 C14 1.522(18) .
C14 C15 1.538(19) .
N2 C23 1.490(12) 7_565
N2 C23 1.490(12) .
N2 C22 1.507(17) .
N2 C21 1.551(17) .
C21 C24 1.581(19) .
C24 C25 1.52(2) .
N3 C33 1.509(11) .
N3 C33 1.509(11) 7_565
N3 C31 1.510(16) .
N3 C32 1.539(16) .
C31 C34 1.526(19) .
C34 C35 1.574(19) .
N4 C43 1.496(13) 7_565
N4 C43 1.496(13) .
N4 C41 1.517(18) .
N4 C42 1.551(18) .
C41 C44 1.53(2) .
C44 C45 1.55(2) .
